data_7027564
loop_
_publ_author_name
'Al-Juaid, Salih S.'
'Eaborn, Colin'
'El-Hamruni, Salima'
'Farook, Adam'
'Hitchcock, Peter B.'
'Hopman, Martijn'
'Smith, J. David'
'Clegg, William'
'Izod, Keith'
'O&#x2019;Shaughnessy, Paul'

_publ_section_title
;
 Tris(triorganosilyl)methyl derivatives of potassium and lithium bearing
 dimethylamino or methoxy substituents at silicon. Crystal structures of
 KC(SiMe3)2(SiMe2NMe2), KC(SiMe2NMe2)3 and [LiC(SiMe3)(SiMe2OMe)2]2
;
_journal_issue 18
_journal_name_full 'Journal of the Chemical Society, Dalton Transactions'
_journal_page_first 3267
_journal_paper_doi 10.1039/a904043i
_journal_year 1999
_chemical_formula_structural '[{Li(C(SiMe3)(SiMe2OMe)2}2]'
_chemical_formula_sum 'C20 H54 Li2 O4 Si6'
_chemical_formula_weight 541.05
_chemical_name_systematic
; 
 ? 
;
_space_group_IT_number 64
_symmetry_cell_setting orthorhombic
_symmetry_space_group_name_Hall '-C 2ac 2'
_symmetry_space_group_name_H-M 'C m c a'
_atom_sites_solution_hydrogens geom
_atom_sites_solution_primary direct
_atom_sites_solution_secondary difmap
_audit_creation_method SHELXL
_cell_angle_alpha 90.00
_cell_angle_beta 90.00
_cell_angle_gamma 90.00
_cell_formula_units_Z 4
_cell_length_a 15.569(3)
_cell_length_b 12.603(2)
_cell_length_c 16.848(2)
_cell_measurement_reflns_used 25
_cell_measurement_temperature 173(2)
_cell_measurement_theta_max 10
_cell_measurement_theta_min 7
_cell_volume 3305.8(9)
_computing_cell_refinement 'Enraf-Nonius CAD4'
_computing_data_collection 'Enraf-Nonius CAD4'
_computing_molecular_graphics 'CAMERON (Watkin and Pearce,1993)'
_computing_publication_material SHELXL-93
_computing_structure_refinement 'SHELXL-93 (Sheldrick, 1993)'
_computing_structure_solution 'SHELXS-86 (Sheldrick, 1990)'
_diffrn_ambient_temperature 173(2)
_diffrn_measurement_device ' Enraf-Nonius CAD4'
_diffrn_measurement_method \w--2\q
_diffrn_radiation_monochromator graphite
_diffrn_radiation_source 'fine-focus sealed tube'
_diffrn_radiation_type MoK\a
_diffrn_radiation_wavelength 0.71073
_diffrn_reflns_av_R_equivalents 0.0206
_diffrn_reflns_av_sigmaI/netI 0.0370
_diffrn_reflns_limit_h_max 18
_diffrn_reflns_limit_h_min 0
_diffrn_reflns_limit_k_max 14
_diffrn_reflns_limit_k_min 0
_diffrn_reflns_limit_l_max 20
_diffrn_reflns_limit_l_min -19
_diffrn_reflns_number 2954
_diffrn_reflns_theta_max 24.98
_diffrn_reflns_theta_min 2.41
_diffrn_standards_decay_% 0
_diffrn_standards_interval_time 120
_diffrn_standards_number 2
_exptl_absorpt_coefficient_mu 0.273
_exptl_crystal_density_diffrn 1.087
_exptl_crystal_F_000 1184
_exptl_crystal_size_max 0.30
_exptl_crystal_size_mid 0.30
_exptl_crystal_size_min 0.30
_refine_diff_density_max 0.769
_refine_diff_density_min -0.399
_refine_diff_density_rms 0.068
_refine_ls_extinction_method none
_refine_ls_goodness_of_fit_all 1.048
_refine_ls_goodness_of_fit_obs 1.090
_refine_ls_hydrogen_treatment riding
_refine_ls_matrix_type full
_refine_ls_number_parameters 91
_refine_ls_number_reflns 1513
_refine_ls_number_restraints 0
_refine_ls_restrained_S_all 1.048
_refine_ls_restrained_S_obs 1.090
_refine_ls_R_factor_all 0.0757
_refine_ls_R_factor_obs 0.0582
_refine_ls_shift/esd_max -0.003
_refine_ls_shift/esd_mean 0.000
_refine_ls_structure_factor_coef Fsqd
_refine_ls_weighting_details 'w=1/[\s^2^(Fo^2^)+(0.0826P)^2^+8.2393P] where P=(Fo^2^+2Fc^2^)/3'
_refine_ls_weighting_scheme calc
_refine_ls_wR_factor_all 0.1673
_refine_ls_wR_factor_obs 0.1528
_reflns_number_observed 1184
_reflns_number_total 1513
_reflns_observed_criterion >2sigma(I)
_cod_data_source_file 904043Isup1.cif
_cod_data_source_block apr298
_cod_depositor_comments
;
The following automatic conversions were performed:

'_refine_ls_weighting_scheme' value 'calc
w=1/[\s^2^(Fo^2^)+(0.0826P)^2^+8.2393P] where P=(Fo^2^+2Fc^2^)/3' was
changed to 'calc'. New tag '_refine_ls_weighting_details' was
created. The value of the new tag was set to
'w=1/[\s^2^(Fo^2^)+(0.0826P)^2^+8.2393P] where P=(Fo^2^+2Fc^2^)/3'.

Automatic conversion script
Id: cif_fix_values 3143 2015-03-26 13:38:13Z robertas 
;
_cod_original_sg_symbol_H-M Cmca
_cod_database_code 7027564

loop_
_symmetry_equiv_pos_as_xyz
'x, y, z'
'x, -y, -z'
'x, -y+1/2, z+1/2'
'x, y+1/2, -z+1/2'
'x+1/2, y+1/2, z'
'x+1/2, -y+1/2, -z'
'x+1/2, -y+1, z+1/2'
'x+1/2, y+1, -z+1/2'
'-x, -y, -z'
'-x, y, z'
'-x, y-1/2, -z-1/2'
'-x, -y-1/2, z-1/2'
'-x+1/2, -y+1/2, -z'
'-x+1/2, y+1/2, z'
'-x+1/2, y, -z-1/2'
'-x+1/2, -y, z-1/2'

loop_
_atom_site_aniso_label
_atom_site_aniso_U_11
_atom_site_aniso_U_22
_atom_site_aniso_U_33
_atom_site_aniso_U_23
_atom_site_aniso_U_13
_atom_site_aniso_U_12
Li 0.051(5) 0.045(5) 0.040(4) -0.008(3) 0.000 0.000
Si1 0.0243(5) 0.0513(6) 0.0478(6) -0.0142(4) 0.0031(4) 0.0007(4)
Si2 0.0472(8) 0.0428(8) 0.0498(8) -0.0103(6) 0.000 0.000
O1 0.049(2) 0.053(2) 0.060(2) -0.0044(12) 0.0054(12) -0.0160(12)
C1 0.024(2) 0.041(2) 0.044(3) -0.013(2) 0.000 0.000
C2 0.114(5) 0.098(4) 0.080(3) 0.009(3) 0.015(3) -0.060(4)
C3 0.030(2) 0.099(3) 0.076(3) -0.015(3) 0.001(2) 0.014(2)
C4 0.054(2) 0.100(3) 0.055(3) -0.019(2) 0.017(2) -0.008(2)
C5 0.073(6) 0.045(4) 0.096(7) -0.011(5) 0.014(5) 0.011(4)
C6 0.103(10) 0.220(15) 0.085(7) -0.091(8) 0.022(6) -0.087(9)
C7 0.067(6) 0.054(5) 0.110(8) -0.012(5) 0.004(6) -0.026(4)

loop_
_atom_site_label
_atom_site_type_symbol
_atom_site_fract_x
_atom_site_fract_y
_atom_site_fract_z
_atom_site_U_iso_or_equiv
_atom_site_thermal_displace_type
_atom_site_occupancy
_atom_site_calc_flag
_atom_site_refinement_flags
Li Li 0.5000 -0.0931(7) 0.5471(5) 0.045(2) Uani 1 d S
Si1 Si 0.40171(6) 0.07679(8) 0.62731(6) 0.0411(3) Uani 1 d .
Si2 Si 0.5000 0.27043(11) 0.56575(9) 0.0466(4) Uani 1 d S
O1 O 0.4051(2) -0.0554(2) 0.6133(2) 0.0540(7) Uani 1 d .
C1 C 0.5000 0.1272(4) 0.5843(3) 0.0364(10) Uani 1 d S
C2 C 0.3435(4) -0.1222(5) 0.6494(3) 0.097(2) Uani 1 d .
H2A H 0.3552(4) -0.1961(5) 0.6349(3) 0.146 Uiso 1 calc R
H2B H 0.2860(4) -0.1024(5) 0.6310(3) 0.146 Uiso 1 calc R
H2C H 0.3466(4) -0.1144(5) 0.7072(3) 0.146 Uiso 1 calc R
C3 C 0.3006(2) 0.1188(4) 0.5771(3) 0.0683(12) Uani 1 d .
H3A H 0.2513(2) 0.0876(4) 0.6046(3) 0.103 Uiso 1 calc R
H3B H 0.3014(2) 0.0947(4) 0.5218(3) 0.103 Uiso 1 calc R
H3C H 0.2961(2) 0.1964(4) 0.5785(3) 0.103 Uiso 1 calc R
C4 C 0.3847(3) 0.0988(4) 0.7364(3) 0.0700(13) Uani 1 d .
H4A H 0.3295(3) 0.0680(4) 0.7523(3) 0.105 Uiso 1 calc R
H4B H 0.3845(3) 0.1751(4) 0.7475(3) 0.105 Uiso 1 calc R
H4C H 0.4312(3) 0.0647(4) 0.7662(3) 0.105 Uiso 1 calc R
C5 C 0.4372(6) 0.3520(6) 0.6360(6) 0.071(3) Uani 0.50 d P
H5A H 0.4414(6) 0.4268(6) 0.6208(6) 0.107 Uiso 0.50 calc PR
H5B H 0.4600(6) 0.3426(6) 0.6898(6) 0.107 Uiso 0.50 calc PR
H5C H 0.3769(6) 0.3297(6) 0.6347(6) 0.107 Uiso 0.50 calc PR
C6 C 0.4665(7) 0.3023(12) 0.4638(6) 0.136(6) Uani 0.50 d P
H6A H 0.4674(7) 0.3794(12) 0.4563(6) 0.204 Uiso 0.50 calc PR
H6B H 0.4082(7) 0.2756(12) 0.4547(6) 0.204 Uiso 0.50 calc PR
H6C H 0.5061(7) 0.2689(12) 0.4261(6) 0.204 Uiso 0.50 calc PR
C7 C 0.6108(6) 0.3370(7) 0.5721(7) 0.077(3) Uani 0.50 d P
H7A H 0.6050(6) 0.4131(7) 0.5613(7) 0.115 Uiso 0.50 calc PR
H7B H 0.6494(6) 0.3052(7) 0.5327(7) 0.115 Uiso 0.50 calc PR
H7C H 0.6347(6) 0.3268(7) 0.6253(7) 0.115 Uiso 0.50 calc PR

loop_
_atom_type_symbol
_atom_type_description
_atom_type_scat_dispersion_real
_atom_type_scat_dispersion_imag
_atom_type_scat_source
C C 0.0033 0.0016 'International Tables Vol C Tables 4.2.6.8 and 6.1.1.4'
H H 0.0000 0.0000 'International Tables Vol C Tables 4.2.6.8 and 6.1.1.4'
O O 0.0106 0.0060 'International Tables Vol C Tables 4.2.6.8 and 6.1.1.4'
Si Si 0.0817 0.0704 'International Tables Vol C Tables 4.2.6.8 and 6.1.1.4'
Li Li -0.0003 0.0001 'International Tables Vol C Tables 4.2.6.8 and 6.1.1.4'

loop_
_geom_angle_atom_site_label_1
_geom_angle_atom_site_label_2
_geom_angle_atom_site_label_3
_geom_angle
_geom_angle_site_symmetry_1
_geom_angle_site_symmetry_3
O1 Li O1 101.2(4) 10_655 .
O1 Li C1 128.3(2) 10_655 9_656
O1 Li C1 128.3(2) . 9_656
O1 Li Li 96.9(3) 10_655 9_656
O1 Li Li 96.9(3) . 9_656
C1 Li Li 66.9(3) 9_656 9_656
O1 Li Si2 124.6(2) 10_655 9_656
O1 Li Si2 124.6(2) . 9_656
C1 Li Si2 38.6(2) 9_656 9_656
Li Li Si2 105.5(4) 9_656 9_656
O1 Li Si1 32.2(2) 10_655 10_655
O1 Li Si1 87.3(3) . 10_655
C1 Li Si1 125.9(3) 9_656 10_655
Li Li Si1 69.9(3) 9_656 10_655
Si2 Li Si1 147.91(11) 9_656 10_655
O1 Li Si1 87.3(3) 10_655 .
O1 Li Si1 32.2(2) . .
C1 Li Si1 125.9(3) 9_656 .
Li Li Si1 69.9(3) 9_656 .
Si2 Li Si1 147.91(11) 9_656 .
Si1 Li Si1 62.3(2) 10_655 .
O1 Si1 C1 105.4(2) . .
O1 Si1 C3 104.2(2) . .
C1 Si1 C3 115.7(2) . .
O1 Si1 C4 106.7(2) . .
C1 Si1 C4 117.4(2) . .
C3 Si1 C4 106.5(2) . .
O1 Si1 Li 37.2(2) . .
C1 Si1 Li 68.5(2) . .
C3 Si1 Li 115.8(2) . .
C4 Si1 Li 128.8(2) . .
C1 Si2 C6 112.0(5) . .
C1 Si2 C6 112.0(5) . 10_655
C6 Si2 C6 32.9(7) . 10_655
C1 Si2 C5 116.0(3) . 10_655
C6 Si2 C5 128.8(5) . 10_655
C6 Si2 C5 109.1(6) 10_655 10_655
C1 Si2 C5 116.0(3) . .
C6 Si2 C5 109.1(6) . .
C6 Si2 C5 128.8(5) 10_655 .
C5 Si2 C5 63.9(7) 10_655 .
C1 Si2 C7 114.9(3) . .
C6 Si2 C7 102.2(5) . .
C6 Si2 C7 72.6(5) 10_655 .
C5 Si2 C7 41.1(4) 10_655 .
C5 Si2 C7 101.4(5) . .
C1 Si2 C7 114.9(3) . 10_655
C6 Si2 C7 72.6(5) . 10_655
C6 Si2 C7 102.2(5) 10_655 10_655
C5 Si2 C7 101.4(5) 10_655 10_655
C5 Si2 C7 41.1(4) . 10_655
C7 Si2 C7 127.8(6) . 10_655
C1 Si2 Li 50.2(2) . 9_656
C6 Si2 Li 64.0(5) . 9_656
C6 Si2 Li 64.0(5) 10_655 9_656
C5 Si2 Li 147.0(3) 10_655 9_656
C5 Si2 Li 147.0(3) . 9_656
C7 Si2 Li 111.6(3) . 9_656
C7 Si2 Li 111.6(3) 10_655 9_656
C2 O1 Si1 120.6(3) . .
C2 O1 Li 128.8(4) . .
Si1 O1 Li 110.6(3) . .
Si1 C1 Si1 115.6(3) . 10_655
Si1 C1 Si2 114.49(15) . .
Si1 C1 Si2 114.49(15) 10_655 .
Si1 C1 Li 109.0(2) . 9_656
Si1 C1 Li 109.0(2) 10_655 9_656
Si2 C1 Li 91.1(3) . 9_656

loop_
_geom_bond_atom_site_label_1
_geom_bond_atom_site_label_2
_geom_bond_distance
_geom_bond_site_symmetry_2
Li O1 1.912(6) 10_655
Li O1 1.912(6) .
Li C1 2.256(9) 9_656
Li Li 2.83(2) 9_656
Li Si2 2.934(8) 9_656
Li Si1 2.959(7) 10_655
Li Si1 2.959(7) .
Si1 O1 1.683(3) .
Si1 C1 1.808(3) .
Si1 C3 1.863(4) .
Si1 C4 1.877(4) .
Si2 C1 1.832(5) .
Si2 C6 1.839(12) .
Si2 C6 1.839(12) 10_655
Si2 C5 1.847(8) 10_655
Si2 C5 1.847(8) .
Si2 C7 1.922(8) .
Si2 C7 1.922(8) 10_655
Si2 Li 2.934(8) 9_656
O1 C2 1.413(5) .
C1 Si1 1.808(3) 10_655
C1 Li 2.256(9) 9_656
